data_7016984
loop_
_publ_author_name
'Ip, Ho-Fai'
'Yi, Xiao-Yi'
'Wong, Wai-Yeung'
'Williams, Ian D.'
'Leung, Wa-Hung'

_publ_section_title
;
 Synthesis, structures and reactivity of ruthenium nitrosyl complexes
 containing Kl\"aui's oxygen tripodal ligand.
;
_journal_issue 41
_journal_name_full 'Dalton transactions (Cambridge, England : 2003)'
_journal_page_first 11043
_journal_page_last 11050
_journal_paper_doi 10.1039/c1dt10306g
_journal_volume 40
_journal_year 2011
_chemical_formula_sum 'C17 H35 Cl2 Co O9 P3 Ru'
_chemical_formula_weight 707.26
_chemical_name_systematic
;
?
;
_space_group_IT_number 2
_symmetry_cell_setting triclinic
_symmetry_space_group_name_Hall '-P 1'
_symmetry_space_group_name_H-M 'P -1'
_atom_sites_solution_hydrogens geom
_atom_sites_solution_primary direct
_atom_sites_solution_secondary difmap
_audit_creation_method SHELXL-97
_cell_angle_alpha 89.323(2)
_cell_angle_beta 79.401(2)
_cell_angle_gamma 85.973(3)
_cell_formula_units_Z 2
_cell_length_a 10.2031(14)
_cell_length_b 10.7139(14)
_cell_length_c 12.5190(17)
_cell_measurement_temperature 100(2)
_cell_volume 1341.8(3)
_computing_cell_refinement 'SAINT v7.34A (Bruker, 2001)'
_computing_data_collection 'SMART (Bruker, 2000)'
_computing_data_reduction 'SAINT v7.34A (Bruker, 2001)'
_computing_molecular_graphics 'SHELXL-97 (Sheldrick, 1997)'
_computing_publication_material 'SHELXL-97 (Sheldrick, 1997)'
_computing_structure_refinement 'SHELXL-97 (Sheldrick, 1997)'
_computing_structure_solution 'SHELXS-97 (Sheldrick, 1997)'
_diffrn_ambient_temperature 100(2)
_diffrn_measured_fraction_theta_full 0.991
_diffrn_measured_fraction_theta_max 0.986
_diffrn_measurement_device_type 'Bruker SMART APEX CCD area detector'
_diffrn_measurement_method '\w and \f scans'
_diffrn_radiation_monochromator graphite
_diffrn_radiation_source 'fine-focus sealed tube'
_diffrn_radiation_type MoK\a
_diffrn_radiation_wavelength 0.71073
_diffrn_reflns_av_R_equivalents 0.0426
_diffrn_reflns_av_sigmaI/netI 0.0741
_diffrn_reflns_limit_h_max 12
_diffrn_reflns_limit_h_min -12
_diffrn_reflns_limit_k_max 13
_diffrn_reflns_limit_k_min -13
_diffrn_reflns_limit_l_max 15
_diffrn_reflns_limit_l_min -15
_diffrn_reflns_number 10486
_diffrn_reflns_theta_full 25.00
_diffrn_reflns_theta_max 26.00
_diffrn_reflns_theta_min 1.65
_exptl_absorpt_coefficient_mu 1.602
_exptl_absorpt_correction_T_max 1
_exptl_absorpt_correction_T_min 0.84
_exptl_absorpt_correction_type multi-scan
_exptl_absorpt_process_details SADABS
_exptl_crystal_colour brown
_exptl_crystal_density_diffrn 1.750
_exptl_crystal_density_method 'not measured'
_exptl_crystal_description block
_exptl_crystal_F_000 718
_exptl_crystal_size_max 0.2
_exptl_crystal_size_mid 0.15
_exptl_crystal_size_min 0.1
_refine_diff_density_max 2.591
_refine_diff_density_min -0.582
_refine_diff_density_rms 0.135
_refine_ls_extinction_method none
_refine_ls_goodness_of_fit_ref 0.998
_refine_ls_hydrogen_treatment constrain
_refine_ls_matrix_type full
_refine_ls_number_parameters 296
_refine_ls_number_reflns 5203
_refine_ls_number_restraints 2
_refine_ls_restrained_S_all 0.999
_refine_ls_R_factor_all 0.0745
_refine_ls_R_factor_gt 0.0481
_refine_ls_shift/su_max 0.000
_refine_ls_shift/su_mean 0.000
_refine_ls_structure_factor_coef Fsqd
_refine_ls_weighting_details 'calc w=1/[\s^2^(Fo^2^)+(0.0570P)^2^+0.0000P] where P=(Fo^2^+2Fc^2^)/3'
_refine_ls_weighting_scheme calc
_refine_ls_wR_factor_gt 0.1049
_refine_ls_wR_factor_ref 0.1120
_reflns_number_gt 3852
_reflns_number_total 5203
_reflns_threshold_expression >2sigma(I)
_cod_data_source_file c1dt10306g.txt
_cod_data_source_block yxy137compound6
_cod_depositor_comments
;
The following automatic conversions were performed:

'_symmetry_cell_setting' value 'Triclinic' changed to 'triclinic'
according to /home/saulius/struct/CIF-dictionaries/cif_core.dic
dictionary named 'cif_core.dic' version 2.4.1 from 2010-06-29.

Automatic conversion script
Id: cif_fix_values 1715 2011-07-08 13:25:40Z adriana 
;
_cod_original_sg_symbol_H-M p-1
_cod_database_code 7016984

loop_
_symmetry_equiv_pos_as_xyz
'x, y, z'
'-x, -y, -z'

loop_
_atom_site_label
_atom_site_type_symbol
_atom_site_fract_x
_atom_site_fract_y
_atom_site_fract_z
_atom_site_U_iso_or_equiv
_atom_site_adp_type
_atom_site_occupancy
_atom_site_symmetry_multiplicity
_atom_site_calc_flag
_atom_site_refinement_flags
_atom_site_disorder_assembly
_atom_site_disorder_group
Ru1 Ru 0.09950(4) 0.11669(4) 0.44198(3) 0.01704(13) Uani 1 1 d . . .
Co1 Co 0.30568(7) 0.20926(6) 0.16078(5) 0.01683(17) Uani 1 1 d . . .
Cl1 Cl -0.13048(12) 0.07578(11) 0.47042(10) 0.0199(3) Uani 1 1 d . . .
Cl2 Cl 0.07784(13) 0.22812(11) 0.60199(10) 0.0232(3) Uani 1 1 d . . .
P1 P 0.17513(14) 0.05806(12) 0.18559(11) 0.0188(3) Uani 1 1 d . . .
P2 P 0.15933(13) 0.32951(12) 0.26519(11) 0.0182(3) Uani 1 1 d . A .
P3 P 0.39091(14) 0.14399(12) 0.29886(11) 0.0193(3) Uani 1 1 d . . .
O1 O 0.0504(4) 0.0946(3) 0.1284(3) 0.0254(9) Uani 1 1 d . . .
O2 O 0.2397(4) -0.0660(3) 0.1215(3) 0.0260(9) Uani 1 1 d . . .
O3 O 0.4605(4) 0.0067(3) 0.2699(3) 0.0226(8) Uani 1 1 d . . .
O4 O 0.5162(3) 0.2179(3) 0.3122(3) 0.0260(9) Uani 1 1 d . . .
O5 O 0.2362(3) 0.4316(3) 0.3156(3) 0.0229(8) Uani 1 1 d . . .
O6 O 0.0717(4) 0.4113(3) 0.1939(3) 0.0270(9) Uani 1 1 d . . .
O7 O 0.1257(3) 0.0177(3) 0.3017(3) 0.0214(8) Uani 1 1 d . . .
O8 O 0.3018(3) 0.1453(3) 0.4101(3) 0.0198(8) Uani 1 1 d . . .
O9 O 0.0605(3) 0.2731(3) 0.3555(3) 0.0186(8) Uani 1 1 d . . .
C1 C 0.2936(7) 0.2558(7) 0.0014(5) 0.0443(18) Uani 1 1 d . . .
H1A H 0.2112 0.2592 -0.0313 0.053 Uiso 1 1 calc R . .
C2 C 0.3821(7) 0.1554(6) 0.0022(4) 0.0399(17) Uani 1 1 d . . .
H2A H 0.3747 0.0715 -0.0295 0.048 Uiso 1 1 calc R . .
C3 C 0.4851(6) 0.1875(7) 0.0522(5) 0.0440(18) Uani 1 1 d . . .
H3A H 0.5657 0.1329 0.0616 0.053 Uiso 1 1 calc R . .
C4 C 0.4572(7) 0.3150(7) 0.0828(5) 0.0459(19) Uani 1 1 d . . .
H4A H 0.5144 0.3672 0.1184 0.055 Uiso 1 1 calc R . .
C5 C 0.3412(8) 0.3544(6) 0.0505(6) 0.053(2) Uani 1 1 d . . .
H5A H 0.2974 0.4410 0.0600 0.063 Uiso 1 1 calc R . .
C11 C -0.0643(6) 0.0184(6) 0.1497(5) 0.0388(15) Uani 1 1 d . . .
H11A H -0.0617 -0.0386 0.0876 0.047 Uiso 1 1 calc R . .
H11B H -0.0606 -0.0331 0.2153 0.047 Uiso 1 1 calc R . .
C12 C -0.1873(7) 0.0976(8) 0.1658(6) 0.064(2) Uani 1 1 d . . .
H12A H -0.2637 0.0453 0.1800 0.097 Uiso 1 1 calc R . .
H12B H -0.1914 0.1477 0.1003 0.097 Uiso 1 1 calc R . .
H12C H -0.1902 0.1533 0.2278 0.097 Uiso 1 1 calc R . .
C13 C 0.2649(7) -0.1843(5) 0.1740(5) 0.0345(15) Uani 1 1 d . . .
H13A H 0.2335 -0.1760 0.2534 0.041 Uiso 1 1 calc R . .
H13B H 0.3621 -0.2078 0.1607 0.041 Uiso 1 1 calc R . .
C14 C 0.1941(8) -0.2827(6) 0.1308(6) 0.053(2) Uani 1 1 d . . .
H14A H 0.2113 -0.3623 0.1667 0.079 Uiso 1 1 calc R . .
H14B H 0.2263 -0.2914 0.0524 0.079 Uiso 1 1 calc R . .
H14C H 0.0979 -0.2595 0.1447 0.079 Uiso 1 1 calc R . .
C15 C 0.5211(6) -0.0599(5) 0.3535(5) 0.0334(14) Uani 1 1 d . . .
H15A H 0.4520 -0.0733 0.4184 0.040 Uiso 1 1 calc R . .
H15B H 0.5897 -0.0097 0.3753 0.040 Uiso 1 1 calc R . .
C16 C 0.5840(6) -0.1834(5) 0.3082(5) 0.0356(15) Uani 1 1 d . . .
H16A H 0.6252 -0.2287 0.3634 0.053 Uiso 1 1 calc R . .
H16B H 0.6526 -0.1693 0.2442 0.053 Uiso 1 1 calc R . .
H16C H 0.5154 -0.2328 0.2874 0.053 Uiso 1 1 calc R . .
C17 C 0.5162(6) 0.3126(5) 0.3945(5) 0.0292(13) Uani 1 1 d . . .
H17A H 0.5721 0.2810 0.4472 0.035 Uiso 1 1 calc R . .
H17B H 0.4240 0.3319 0.4345 0.035 Uiso 1 1 calc R . .
C18 C 0.5705(6) 0.4283(5) 0.3407(5) 0.0393(16) Uani 1 1 d . . .
H18A H 0.5703 0.4926 0.3958 0.059 Uiso 1 1 calc R . .
H18B H 0.5145 0.4594 0.2889 0.059 Uiso 1 1 calc R . .
H18C H 0.6621 0.4089 0.3020 0.059 Uiso 1 1 calc R . .
C19 C 0.1677(7) 0.4992(6) 0.4126(6) 0.0490(19) Uani 1 1 d . . .
H19A H 0.0771 0.5299 0.4023 0.059 Uiso 1 1 calc R . .
H19B H 0.1581 0.4416 0.4755 0.059 Uiso 1 1 calc R . .
C20 C 0.2409(7) 0.6045(6) 0.4349(5) 0.0427(17) Uani 1 1 d . . .
H20A H 0.1935 0.6472 0.5012 0.064 Uiso 1 1 calc R . .
H20B H 0.2478 0.6630 0.3738 0.064 Uiso 1 1 calc R . .
H20C H 0.3307 0.5742 0.4450 0.064 Uiso 1 1 calc R . .
C21 C -0.0560(11) 0.4729(10) 0.2403(8) 0.039(3) Uiso 0.60 1 d PD A 1
C22 C -0.1189(13) 0.5347(12) 0.1567(10) 0.028(3) Uiso 0.50 1 d PD A 1
C21A C -0.0557(18) 0.3915(15) 0.1786(14) 0.051(5) Uiso 0.40 1 d PD A 2
C22A C -0.1256(13) 0.5002(12) 0.1360(11) 0.027(3) Uiso 0.50 1 d PD A 2

loop_
_atom_site_aniso_label
_atom_site_aniso_U_11
_atom_site_aniso_U_22
_atom_site_aniso_U_33
_atom_site_aniso_U_23
_atom_site_aniso_U_13
_atom_site_aniso_U_12
Ru1 0.0188(2) 0.0168(2) 0.0138(2) -0.00093(16) 0.00135(17) -0.00056(17)
Co1 0.0168(4) 0.0160(3) 0.0152(4) 0.0018(3) 0.0025(3) 0.0016(3)
Cl1 0.0196(7) 0.0188(6) 0.0201(6) 0.0029(5) -0.0014(5) 0.0008(5)
Cl2 0.0270(7) 0.0227(7) 0.0185(7) -0.0053(5) -0.0012(6) 0.0003(6)
P1 0.0208(8) 0.0187(7) 0.0150(7) 0.0001(5) 0.0012(6) -0.0005(6)
P2 0.0182(7) 0.0159(6) 0.0186(7) 0.0011(5) 0.0003(6) 0.0020(5)
P3 0.0175(7) 0.0185(7) 0.0206(7) 0.0004(5) -0.0005(6) 0.0011(6)
O1 0.021(2) 0.032(2) 0.024(2) 0.0031(16) -0.0041(17) -0.0037(17)
O2 0.038(2) 0.0188(19) 0.0171(19) -0.0019(15) 0.0049(17) 0.0003(17)
O3 0.027(2) 0.0192(19) 0.0187(19) 0.0024(15) 0.0008(16) 0.0026(16)
O4 0.017(2) 0.028(2) 0.030(2) -0.0050(17) 0.0022(17) -0.0007(16)
O5 0.020(2) 0.0186(19) 0.028(2) -0.0074(15) 0.0024(16) 0.0004(15)
O6 0.019(2) 0.030(2) 0.028(2) 0.0081(17) 0.0022(17) 0.0036(16)
O7 0.025(2) 0.0220(19) 0.0161(18) -0.0040(15) 0.0018(16) -0.0037(16)
O8 0.018(2) 0.0245(19) 0.0162(18) -0.0009(15) -0.0029(15) 0.0022(15)
O9 0.0157(19) 0.0166(18) 0.0207(19) 0.0018(14) 0.0025(15) 0.0021(14)
C1 0.030(4) 0.072(5) 0.028(3) 0.036(3) -0.001(3) -0.004(4)
C2 0.073(5) 0.029(3) 0.014(3) 0.003(2) 0.006(3) -0.016(3)
C3 0.027(4) 0.075(5) 0.019(3) 0.021(3) 0.017(3) 0.022(3)
C4 0.049(5) 0.072(5) 0.017(3) 0.000(3) 0.008(3) -0.041(4)
C5 0.064(5) 0.030(4) 0.043(4) 0.016(3) 0.038(4) 0.016(4)
C11 0.033(4) 0.051(4) 0.035(4) 0.005(3) -0.009(3) -0.010(3)
C12 0.028(4) 0.099(7) 0.065(5) 0.037(5) -0.009(4) -0.001(4)
C13 0.054(4) 0.020(3) 0.023(3) 0.001(2) 0.009(3) 0.001(3)
C14 0.076(6) 0.023(3) 0.057(5) 0.001(3) 0.001(4) -0.012(3)
C15 0.043(4) 0.032(3) 0.024(3) 0.003(3) -0.009(3) 0.014(3)
C16 0.037(4) 0.034(3) 0.034(3) 0.001(3) -0.008(3) 0.015(3)
C17 0.030(3) 0.028(3) 0.032(3) -0.002(2) -0.011(3) -0.007(3)
C18 0.034(4) 0.035(4) 0.049(4) 0.005(3) -0.005(3) -0.007(3)
C19 0.038(4) 0.052(4) 0.049(4) -0.030(3) 0.018(3) -0.013(3)
C20 0.046(4) 0.040(4) 0.044(4) -0.017(3) -0.016(3) 0.006(3)

loop_
_atom_type_symbol
_atom_type_description
_atom_type_scat_dispersion_real
_atom_type_scat_dispersion_imag
_atom_type_scat_source
C C 0.0033 0.0016 'International Tables Vol C Tables 4.2.6.8 and 6.1.1.4'
H H 0.0000 0.0000 'International Tables Vol C Tables 4.2.6.8 and 6.1.1.4'
O O 0.0106 0.0060 'International Tables Vol C Tables 4.2.6.8 and 6.1.1.4'
P P 0.1023 0.0942 'International Tables Vol C Tables 4.2.6.8 and 6.1.1.4'
Cl Cl 0.1484 0.1585 'International Tables Vol C Tables 4.2.6.8 and 6.1.1.4'
Co Co 0.3494 0.9721 'International Tables Vol C Tables 4.2.6.8 and 6.1.1.4'
Ru Ru -1.2594 0.8363 'International Tables Vol C Tables 4.2.6.8 and 6.1.1.4'

loop_
_geom_angle_atom_site_label_1
_geom_angle_atom_site_label_2
_geom_angle_atom_site_label_3
_geom_angle
_geom_angle_site_symmetry_1
_geom_angle_site_symmetry_3
O7 Ru1 O9 88.19(14) . .
O7 Ru1 O8 88.73(13) . .
O9 Ru1 O8 90.47(13) . .
O7 Ru1 Cl2 177.90(11) . .
O9 Ru1 Cl2 92.63(10) . .
O8 Ru1 Cl2 89.32(10) . .
O7 Ru1 Cl1 86.81(10) . 2_556
O9 Ru1 Cl1 173.52(10) . 2_556
O8 Ru1 Cl1 93.55(10) . 2_556
Cl2 Ru1 Cl1 92.50(5) . 2_556
O7 Ru1 Cl1 88.12(10) . .
O9 Ru1 Cl1 89.97(10) . .
O8 Ru1 Cl1 176.81(9) . .
Cl2 Ru1 Cl1 93.81(5) . .
Cl1 Ru1 Cl1 85.74(5) 2_556 .
C2 Co1 C3 39.1(3) . .
C2 Co1 C4 65.7(2) . .
C3 Co1 C4 40.0(3) . .
C2 Co1 C5 64.6(2) . .
C3 Co1 C5 65.3(3) . .
C4 Co1 C5 38.2(3) . .
C2 Co1 C1 38.2(3) . .
C3 Co1 C1 65.3(2) . .
C4 Co1 C1 65.4(3) . .
C5 Co1 C1 39.1(3) . .
C2 Co1 P1 92.42(17) . .
C3 Co1 P1 119.7(2) . .
C4 Co1 P1 157.81(19) . .
C5 Co1 P1 136.3(3) . .
C1 Co1 P1 100.0(2) . .
C2 Co1 P2 145.6(2) . .
C3 Co1 P2 149.1(2) . .
C4 Co1 P2 109.1(2) . .
C5 Co1 P2 90.04(18) . .
C1 Co1 P2 107.6(2) . .
P1 Co1 P2 90.84(6) . .
C2 Co1 P3 123.8(2) . .
C3 Co1 P3 94.20(17) . .
C4 Co1 P3 100.0(2) . .
C5 Co1 P3 134.5(3) . .
C1 Co1 P3 159.49(19) . .
P1 Co1 P3 89.16(6) . .
P2 Co1 P3 90.47(6) . .
Ru1 Cl1 Ru1 94.26(5) 2_556 .
O7 P1 O1 109.5(2) . .
O7 P1 O2 105.91(19) . .
O1 P1 O2 102.2(2) . .
O7 P1 Co1 117.50(14) . .
O1 P1 Co1 108.07(15) . .
O2 P1 Co1 112.59(15) . .
O9 P2 O5 109.1(2) . .
O9 P2 O6 106.0(2) . .
O5 P2 O6 102.9(2) . .
O9 P2 Co1 119.87(14) . .
O5 P2 Co1 108.02(14) . .
O6 P2 Co1 109.68(15) . .
O8 P3 O4 105.83(19) . .
O8 P3 O3 110.67(19) . .
O4 P3 O3 100.9(2) . .
O8 P3 Co1 118.72(15) . .
O4 P3 Co1 111.93(15) . .
O3 P3 Co1 107.38(14) . .
C11 O1 P1 118.8(3) . .
C13 O2 P1 123.7(3) . .
C15 O3 P3 117.7(3) . .
C17 O4 P3 124.9(3) . .
C19 O5 P2 118.7(3) . .
C21A O6 C21 49.0(8) . .
C21A O6 P2 127.2(7) . .
C21 O6 P2 122.1(5) . .
P1 O7 Ru1 129.9(2) . .
P3 O8 Ru1 125.96(19) . .
P2 O9 Ru1 125.3(2) . .
C2 C1 C5 107.5(6) . .
C2 C1 Co1 70.7(3) . .
C5 C1 Co1 70.4(4) . .
C1 C2 C3 109.4(6) . .
C1 C2 Co1 71.1(4) . .
C3 C2 Co1 70.5(3) . .
C2 C3 C4 106.5(6) . .
C2 C3 Co1 70.4(4) . .
C4 C3 Co1 70.1(3) . .
C5 C4 C3 107.2(6) . .
C5 C4 Co1 71.0(4) . .
C3 C4 Co1 69.9(3) . .
C4 C5 C1 109.3(6) . .
C4 C5 Co1 70.8(4) . .
C1 C5 Co1 70.5(4) . .
C12 C11 O1 110.2(6) . .
O2 C13 C14 109.8(5) . .
O3 C15 C16 108.8(4) . .
O4 C17 C18 109.2(5) . .
C20 C19 O5 111.2(5) . .
O6 C21 C22 111.0(9) . .
O6 C21A C22A 114.4(13) . .

loop_
_geom_bond_atom_site_label_1
_geom_bond_atom_site_label_2
_geom_bond_distance
_geom_bond_site_symmetry_2
Ru1 O7 2.028(3) .
Ru1 O9 2.039(3) .
Ru1 O8 2.073(3) .
Ru1 Cl2 2.3116(12) .
Ru1 Cl1 2.3531(13) 2_556
Ru1 Cl1 2.3786(13) .
Co1 C2 2.068(6) .
Co1 C3 2.070(6) .
Co1 C4 2.072(6) .
Co1 C5 2.074(6) .
Co1 C1 2.074(6) .
Co1 P1 2.1528(15) .
Co1 P2 2.1563(15) .
Co1 P3 2.1616(15) .
Cl1 Ru1 2.3531(13) 2_556
P1 O7 1.517(4) .
P1 O1 1.595(4) .
P1 O2 1.598(4) .
P2 O9 1.520(4) .
P2 O5 1.591(3) .
P2 O6 1.591(4) .
P3 O8 1.516(4) .
P3 O4 1.585(4) .
P3 O3 1.603(4) .
O1 C11 1.456(7) .
O2 C13 1.449(6) .
O3 C15 1.464(6) .
O4 C17 1.455(6) .
O5 C19 1.457(6) .
O6 C21A 1.378(17) .
O6 C21 1.442(11) .
C1 C2 1.356(9) .
C1 C5 1.388(10) .
C2 C3 1.383(9) .
C3 C4 1.418(9) .
C4 C5 1.357(10) .
C11 C12 1.448(9) .
C13 C14 1.479(8) .
C15 C16 1.499(7) .
C17 C18 1.496(8) .
C19 C20 1.453(8) .
C21 C22 1.455(13) .
C21A C22A 1.469(15) .
